data_7226230
loop_
_publ_author_name
'Zhang, Jian'
'Ding, Yun'
'Huang, Xiao-Jun'
'Jiang, Renwang'
'Wang, Ying'
'Sun, Ping-Hua'
'Fan, Run-zhu'
'Zhang, Xiao-Qi'
'Ye, Wen-Cai'

_publ_section_title
;
 Melohemsines A-I, melodinus-type alkaloids from Melodinus hemsleyanus
;
_journal_name_full 'RSC Adv.'
_journal_paper_doi 10.1039/C6RA16762D
_journal_year 2016
_chemical_absolute_configuration rm
_chemical_formula_sum 'C21 H24 N2 O4'
_chemical_formula_weight 368.42
_chemical_name_systematic 'melohemsine D'
_space_group_IT_number 78
_symmetry_cell_setting tetragonal
_symmetry_space_group_name_Hall 'P 4cw'
_symmetry_space_group_name_H-M 'P 43'
_atom_sites_solution_hydrogens geom
_atom_sites_solution_primary direct
_atom_sites_solution_secondary difmap
_audit_creation_method SHELXL-97
_audit_update_record
;
2016-02-20 deposited with the CCDC.
2016-06-30 downloaded from the CCDC.
;
_cell_angle_alpha 90.00
_cell_angle_beta 90.00
_cell_angle_gamma 90.00
_cell_formula_units_Z 4
_cell_length_a 12.31578(8)
_cell_length_b 12.31578(8)
_cell_length_c 13.37214(14)
_cell_measurement_reflns_used 9874
_cell_measurement_temperature 173(2)
_cell_measurement_theta_max 62.9250
_cell_measurement_theta_min 3.3150
_cell_volume 2028.27(3)
_computing_cell_refinement 'CrysAlis PRO '
_computing_data_collection 'CrysAlis PRO '
_computing_data_reduction 'CrysAlis PRO'
_computing_molecular_graphics 'XP (Sheldrick, 2008)'
_computing_publication_material 'XP (Sheldrick, 2008)'
_computing_structure_refinement 'XL (Sheldrick, 2008)'
_computing_structure_solution 'XS (Sheldrick, 2008)'
_diffrn_ambient_temperature 173(2)
_diffrn_measured_fraction_theta_full 0.995
_diffrn_measured_fraction_theta_max 0.995
_diffrn_measurement_device_type 'Agilent Gemini S ultra sapharie CCD'
_diffrn_measurement_method 'omega scan'
_diffrn_radiation_monochromator graphite
_diffrn_radiation_source 'fine-focus sealed tube'
_diffrn_radiation_type CuK\a
_diffrn_radiation_wavelength 1.54184
_diffrn_reflns_av_R_equivalents 0.0224
_diffrn_reflns_av_sigmaI/netI 0.0159
_diffrn_reflns_limit_h_max 13
_diffrn_reflns_limit_h_min -14
_diffrn_reflns_limit_k_max 14
_diffrn_reflns_limit_k_min -14
_diffrn_reflns_limit_l_max 15
_diffrn_reflns_limit_l_min -15
_diffrn_reflns_number 16235
_diffrn_reflns_theta_full 62.78
_diffrn_reflns_theta_max 62.78
_diffrn_reflns_theta_min 6.06
_exptl_absorpt_coefficient_mu 0.683
_exptl_absorpt_correction_T_max 1.00
_exptl_absorpt_correction_T_min 0.58
_exptl_absorpt_correction_type multi-scan
_exptl_crystal_colour colorless
_exptl_crystal_density_diffrn 1.207
_exptl_crystal_density_method 'not measured'
_exptl_crystal_description block
_exptl_crystal_F_000 784
_exptl_crystal_size_max 0.36
_exptl_crystal_size_mid 0.25
_exptl_crystal_size_min 0.23
_platon_squeeze_details
;
;
_refine_diff_density_max 0.507
_refine_diff_density_min -0.171
_refine_diff_density_rms 0.053
_refine_ls_abs_structure_details 'Flack H D (1983), Acta Cryst. A39, 876-881'
_refine_ls_abs_structure_Flack 0.0(3)
_refine_ls_extinction_method none
_refine_ls_goodness_of_fit_ref 1.105
_refine_ls_hydrogen_treatment mixed
_refine_ls_matrix_type full
_refine_ls_number_parameters 244
_refine_ls_number_reflns 3198
_refine_ls_number_restraints 1
_refine_ls_restrained_S_all 1.105
_refine_ls_R_factor_all 0.0470
_refine_ls_R_factor_gt 0.0464
_refine_ls_shift/su_max 0.000
_refine_ls_shift/su_mean 0.000
_refine_ls_structure_factor_coef Fsqd
_refine_ls_weighting_details 'calc w=1/[\s^2^(Fo^2^)+(0.0729P)^2^+1.3053P] where P=(Fo^2^+2Fc^2^)/3'
_refine_ls_weighting_scheme calc
_refine_ls_wR_factor_gt 0.1314
_refine_ls_wR_factor_ref 0.1322
_reflns_number_gt 3149
_reflns_number_total 3198
_reflns_threshold_expression >2sigma(I)
_cod_data_source_file c6ra16762d2.cif
_cod_data_source_block dmha3
_cod_original_sg_symbol_H-M P4(3)
_cod_database_code 7226230

loop_
_symmetry_equiv_pos_as_xyz
'x, y, z'
'-y, x, z+3/4'
'-x, -y, z+1/2'
'y, -x, z+1/4'

loop_
_atom_site_label
_atom_site_type_symbol
_atom_site_fract_x
_atom_site_fract_y
_atom_site_fract_z
_atom_site_U_iso_or_equiv
_atom_site_adp_type
_atom_site_occupancy
_atom_site_symmetry_multiplicity
_atom_site_calc_flag
_atom_site_refinement_flags
O1 O 0.09764(16) 0.31129(16) 0.21237(17) 0.0355(5) Uani 1 1 d .
O2 O 0.30759(15) 0.47766(15) 0.21540(15) 0.0291(4) Uani 1 1 d .
O3 O 0.19196(17) 0.57773(18) 0.12518(16) 0.0378(5) Uani 1 1 d .
O4 O -0.21495(17) 0.56849(19) 0.43905(18) 0.0411(5) Uani 1 1 d .
H4A H -0.1854 0.5214 0.4727 0.062 Uiso 1 1 calc R
N1 N 0.19031(19) 0.31932(18) 0.35630(19) 0.0288(5) Uani 1 1 d .
H1A H 0.2010 0.2504 0.3533 0.035 Uiso 1 1 calc R
C2 C 0.1354(2) 0.3651(2) 0.2806(2) 0.0250(6) Uani 1 1 d .
C3 C -0.0755(2) 0.7514(3) 0.4140(3) 0.0374(7) Uani 1 1 d .
H3A H -0.0687 0.8289 0.4028 0.045 Uiso 1 1 calc R
H3B H -0.1113 0.7412 0.4779 0.045 Uiso 1 1 calc R
N4 N 0.03466(18) 0.70336(19) 0.41944(18) 0.0283(5) Uani 1 1 d .
C5 C 0.1128(2) 0.7437(2) 0.3456(2) 0.0312(6) Uani 1 1 d .
H5A H 0.1344 0.8178 0.3601 0.037 Uiso 1 1 calc R
H5B H 0.0835 0.7401 0.2784 0.037 Uiso 1 1 calc R
C6 C 0.2065(2) 0.6656(2) 0.3592(2) 0.0255(6) Uani 1 1 d .
H6A H 0.2512 0.6872 0.4154 0.031 Uiso 1 1 calc R
H6B H 0.2513 0.6636 0.2996 0.031 Uiso 1 1 calc R
C7 C 0.1536(2) 0.5522(2) 0.3788(2) 0.0233(6) Uani 1 1 d .
C8 C 0.2176(2) 0.4843(2) 0.4528(2) 0.0241(6) Uani 1 1 d .
C9 C 0.2587(2) 0.5306(2) 0.5412(2) 0.0286(6) Uani 1 1 d .
H9A H 0.2497 0.6046 0.5522 0.034 Uiso 1 1 calc R
C10 C 0.3123(2) 0.4689(3) 0.6121(2) 0.0332(7) Uani 1 1 d .
H10A H 0.3393 0.5014 0.6697 0.040 Uiso 1 1 calc R
C11 C 0.3256(3) 0.3578(3) 0.5968(3) 0.0411(8) Uani 1 1 d .
H11A H 0.3616 0.3155 0.6439 0.049 Uiso 1 1 calc R
C12 C 0.2853(3) 0.3120(3) 0.5118(3) 0.0389(7) Uani 1 1 d .
H12A H 0.2935 0.2378 0.5013 0.047 Uiso 1 1 calc R
C13 C 0.2320(2) 0.3746(2) 0.4406(2) 0.0277(6) Uani 1 1 d .
C14 C -0.1461(2) 0.7033(3) 0.3324(3) 0.0387(7) Uani 1 1 d .
H14A H -0.2173 0.7368 0.3337 0.046 Uiso 1 1 calc R
H14B H -0.1137 0.7173 0.2675 0.046 Uiso 1 1 calc R
C15 C -0.1565(2) 0.5832(3) 0.3486(2) 0.0348(7) Uani 1 1 d .
H15A H -0.1991 0.5524 0.2935 0.042 Uiso 1 1 calc R
C16 C 0.1289(2) 0.4903(2) 0.2775(2) 0.0253(6) Uani 1 1 d .
C17 C 0.0130(2) 0.5240(2) 0.2501(2) 0.0284(6) Uani 1 1 d .
H17A H -0.0202 0.4719 0.2051 0.034 Uiso 1 1 calc R
H17B H 0.0117 0.5952 0.2193 0.034 Uiso 1 1 calc R
C18 C -0.0380(3) 0.3598(2) 0.4671(3) 0.0391(7) Uani 1 1 d .
H18A H -0.0021 0.3980 0.5171 0.047 Uiso 1 1 calc R
H18B H -0.0551 0.2869 0.4765 0.047 Uiso 1 1 calc R
C19 C -0.0644(2) 0.4083(3) 0.3838(2) 0.0353(7) Uani 1 1 d .
H19A H -0.1002 0.3652 0.3372 0.042 Uiso 1 1 calc R
C20 C -0.0451(2) 0.5252(2) 0.3523(2) 0.0291(6) Uani 1 1 d .
C21 C 0.0375(2) 0.5836(2) 0.4203(2) 0.0240(6) Uani 1 1 d .
H21A H 0.0298 0.5573 0.4891 0.029 Uiso 1 1 calc R
C22 C 0.2108(2) 0.5213(2) 0.1960(2) 0.0265(6) Uani 1 1 d .
C23 C 0.3921(2) 0.5018(3) 0.1419(2) 0.0326(6) Uani 1 1 d .
H23A H 0.4586 0.4673 0.1617 0.049 Uiso 1 1 calc R
H23B H 0.4028 0.5789 0.1382 0.049 Uiso 1 1 calc R
H23C H 0.3703 0.4749 0.0776 0.049 Uiso 1 1 calc R

loop_
_atom_site_aniso_label
_atom_site_aniso_U_11
_atom_site_aniso_U_22
_atom_site_aniso_U_33
_atom_site_aniso_U_23
_atom_site_aniso_U_13
_atom_site_aniso_U_12
O1 0.0344(10) 0.0373(11) 0.0347(12) -0.0123(10) -0.0014(9) -0.0045(8)
O2 0.0235(9) 0.0333(10) 0.0305(10) 0.0017(8) 0.0040(8) 0.0040(7)
O3 0.0367(11) 0.0496(13) 0.0271(11) 0.0076(10) 0.0004(9) 0.0050(9)
O4 0.0278(10) 0.0493(13) 0.0462(14) -0.0005(10) 0.0072(9) 0.0028(9)
N1 0.0318(12) 0.0229(11) 0.0318(13) -0.0035(10) 0.0007(10) 0.0025(9)
C2 0.0236(14) 0.0262(14) 0.0252(14) -0.0058(12) 0.0032(11) -0.0031(10)
C3 0.0308(15) 0.0327(15) 0.0486(18) 0.0023(14) 0.0057(13) 0.0073(13)
N4 0.0253(12) 0.0253(11) 0.0342(14) 0.0009(10) 0.0032(10) 0.0039(9)
C5 0.0308(14) 0.0305(15) 0.0324(17) 0.0047(12) 0.0006(12) -0.0037(12)
C6 0.0256(13) 0.0252(13) 0.0258(15) -0.0046(11) 0.0042(11) -0.0029(10)
C7 0.0215(13) 0.0252(13) 0.0234(15) -0.0040(11) -0.0003(10) -0.0014(10)
C8 0.0196(12) 0.0327(14) 0.0199(13) 0.0008(11) 0.0041(11) 0.0011(10)
C9 0.0257(13) 0.0307(14) 0.0295(15) -0.0003(12) -0.0016(12) -0.0008(11)
C10 0.0249(14) 0.0477(17) 0.0269(16) -0.0006(13) -0.0042(12) 0.0020(12)
C11 0.0381(17) 0.0486(19) 0.0367(19) 0.0046(14) -0.0051(14) 0.0159(14)
C12 0.0437(18) 0.0339(16) 0.0393(17) 0.0027(13) -0.0008(14) 0.0113(14)
C13 0.0252(13) 0.0317(14) 0.0262(15) -0.0008(12) 0.0042(11) 0.0013(11)
C14 0.0267(15) 0.0498(19) 0.0396(17) 0.0038(14) 0.0029(13) 0.0097(13)
C15 0.0222(13) 0.0470(18) 0.0351(17) -0.0045(14) -0.0022(12) 0.0037(12)
C16 0.0191(13) 0.0317(14) 0.0250(14) -0.0036(11) -0.0018(10) 0.0002(10)
C17 0.0224(13) 0.0387(16) 0.0240(15) -0.0068(12) -0.0043(11) 0.0004(11)
C18 0.0343(16) 0.0334(16) 0.050(2) -0.0037(15) 0.0140(14) -0.0026(13)
C19 0.0240(14) 0.0396(17) 0.0424(19) -0.0119(14) 0.0054(13) -0.0092(12)
C20 0.0225(13) 0.0342(15) 0.0307(16) -0.0047(12) -0.0021(11) -0.0014(11)
C21 0.0218(13) 0.0287(14) 0.0215(14) -0.0019(11) -0.0015(10) 0.0017(11)
C22 0.0289(14) 0.0288(13) 0.0216(14) -0.0036(11) -0.0001(11) 0.0005(11)
C23 0.0313(15) 0.0351(15) 0.0314(16) -0.0022(12) 0.0074(12) -0.0010(12)

loop_
_atom_type_symbol
_atom_type_description
_atom_type_scat_dispersion_real
_atom_type_scat_dispersion_imag
_atom_type_scat_source
C C 0.0181 0.0091 'International Tables Vol C Tables 4.2.6.8 and 6.1.1.4'
H H 0.0000 0.0000 'International Tables Vol C Tables 4.2.6.8 and 6.1.1.4'
N N 0.0311 0.0180 'International Tables Vol C Tables 4.2.6.8 and 6.1.1.4'
O O 0.0492 0.0322 'International Tables Vol C Tables 4.2.6.8 and 6.1.1.4'

loop_
_geom_angle_atom_site_label_1
_geom_angle_atom_site_label_2
_geom_angle_atom_site_label_3
_geom_angle
C22 O2 C23 115.1(2)
C15 O4 H4A 109.5
C2 N1 C13 125.6(2)
C2 N1 H1A 117.2
C13 N1 H1A 117.2
O1 C2 N1 121.8(3)
O1 C2 C16 120.2(2)
N1 C2 C16 117.8(2)
N4 C3 C14 113.9(2)
N4 C3 H3A 108.8
C14 C3 H3A 108.8
N4 C3 H3B 108.8
C14 C3 H3B 108.8
H3A C3 H3B 107.7
C5 N4 C21 109.2(2)
C5 N4 C3 115.6(2)
C21 N4 C3 114.9(2)
N4 C5 C6 101.8(2)
N4 C5 H5A 111.4
C6 C5 H5A 111.4
N4 C5 H5B 111.4
C6 C5 H5B 111.4
H5A C5 H5B 109.3
C5 C6 C7 105.7(2)
C5 C6 H6A 110.6
C7 C6 H6A 110.6
C5 C6 H6B 110.6
C7 C6 H6B 110.6
H6A C6 H6B 108.7
C8 C7 C6 112.7(2)
C8 C7 C21 112.1(2)
C6 C7 C21 102.5(2)
C8 C7 C16 113.1(2)
C6 C7 C16 111.5(2)
C21 C7 C16 104.1(2)
C13 C8 C9 116.9(3)
C13 C8 C7 122.2(2)
C9 C8 C7 120.8(2)
C10 C9 C8 121.7(3)
C10 C9 H9A 119.2
C8 C9 H9A 119.2
C9 C10 C11 119.7(3)
C9 C10 H10A 120.1
C11 C10 H10A 120.1
C12 C11 C10 119.1(3)
C12 C11 H11A 120.5
C10 C11 H11A 120.5
C11 C12 C13 120.9(3)
C11 C12 H12A 119.5
C13 C12 H12A 119.5
C8 C13 C12 121.7(3)
C8 C13 N1 121.4(3)
C12 C13 N1 116.8(3)
C15 C14 C3 109.3(3)
C15 C14 H14A 109.8
C3 C14 H14A 109.8
C15 C14 H14B 109.8
C3 C14 H14B 109.8
H14A C14 H14B 108.3
O4 C15 C14 107.0(3)
O4 C15 C20 111.3(2)
C14 C15 C20 112.5(2)
O4 C15 H15A 108.6
C14 C15 H15A 108.6
C20 C15 H15A 108.6
C17 C16 C22 112.1(2)
C17 C16 C2 109.0(2)
C22 C16 C2 103.5(2)
C17 C16 C7 104.7(2)
C22 C16 C7 111.2(2)
C2 C16 C7 116.6(2)
C16 C17 C20 102.9(2)
C16 C17 H17A 111.2
C20 C17 H17A 111.2
C16 C17 H17B 111.2
C20 C17 H17B 111.2
H17A C17 H17B 109.1
C19 C18 H18A 120.0
C19 C18 H18B 120.0
H18A C18 H18B 120.0
C18 C19 C20 129.2(3)
C18 C19 H19A 115.4
C20 C19 H19A 115.4
C19 C20 C17 108.1(2)
C19 C20 C21 112.4(2)
C17 C20 C21 102.8(2)
C19 C20 C15 107.9(2)
C17 C20 C15 112.8(2)
C21 C20 C15 112.8(2)
N4 C21 C20 116.5(2)
N4 C21 C7 105.2(2)
C20 C21 C7 105.9(2)
N4 C21 H21A 109.6
C20 C21 H21A 109.6
C7 C21 H21A 109.6
O3 C22 O2 124.1(3)
O3 C22 C16 125.4(3)
O2 C22 C16 110.5(2)
O2 C23 H23A 109.5
O2 C23 H23B 109.5
H23A C23 H23B 109.5
O2 C23 H23C 109.5
H23A C23 H23C 109.5
H23B C23 H23C 109.5

loop_
_geom_bond_atom_site_label_1
_geom_bond_atom_site_label_2
_geom_bond_distance
O1 C2 1.220(3)
O2 C22 1.333(3)
O2 C23 1.462(3)
O3 C22 1.198(4)
O4 C15 1.419(4)
O4 H4A 0.8200
N1 C2 1.342(4)
N1 C13 1.414(4)
N1 H1A 0.8600
C2 C16 1.544(4)
C3 N4 1.481(4)
C3 C14 1.516(5)
C3 H3A 0.9700
C3 H3B 0.9700
N4 C5 1.465(4)
N4 C21 1.475(3)
C5 C6 1.513(4)
C5 H5A 0.9700
C5 H5B 0.9700
C6 C7 1.563(4)
C6 H6A 0.9700
C6 H6B 0.9700
C7 C8 1.516(4)
C7 C21 1.583(4)
C7 C16 1.583(4)
C8 C13 1.372(4)
C8 C9 1.407(4)
C9 C10 1.382(4)
C9 H9A 0.9300
C10 C11 1.393(5)
C10 H10A 0.9300
C11 C12 1.362(5)
C11 H11A 0.9300
C12 C13 1.390(4)
C12 H12A 0.9300
C14 C15 1.501(5)
C14 H14A 0.9700
C14 H14B 0.9700
C15 C20 1.549(4)
C15 H15A 0.9800
C16 C17 1.531(4)
C16 C22 1.533(4)
C17 C20 1.541(4)
C17 H17A 0.9700
C17 H17B 0.9700
C18 C19 1.305(5)
C18 H18A 0.9300
C18 H18B 0.9300
C19 C20 1.519(4)
C19 H19A 0.9300
C20 C21 1.543(4)
C21 H21A 0.9800
C23 H23A 0.9600
C23 H23B 0.9600
C23 H23C 0.9600

loop_
_geom_torsion_atom_site_label_1
_geom_torsion_atom_site_label_2
_geom_torsion_atom_site_label_3
_geom_torsion_atom_site_label_4
_geom_torsion
C13 N1 C2 O1 -176.7(3)
C13 N1 C2 C16 8.1(4)
C14 C3 N4 C5 79.5(3)
C14 C3 N4 C21 -49.2(3)
C21 N4 C5 C6 -38.7(3)
C3 N4 C5 C6 -170.1(2)
N4 C5 C6 C7 37.8(3)
C5 C6 C7 C8 -144.2(2)
C5 C6 C7 C21 -23.6(3)
C5 C6 C7 C16 87.3(3)
C6 C7 C8 C13 -140.3(2)
C21 C7 C8 C13 104.7(3)
C16 C7 C8 C13 -12.6(3)
C6 C7 C8 C9 44.2(3)
C21 C7 C8 C9 -70.9(3)
C16 C7 C8 C9 171.8(2)
C13 C8 C9 C10 0.7(4)
C7 C8 C9 C10 176.5(3)
C8 C9 C10 C11 -0.5(4)
C9 C10 C11 C12 -0.1(5)
C10 C11 C12 C13 0.4(5)
C9 C8 C13 C12 -0.4(4)
C7 C8 C13 C12 -176.1(3)
C9 C8 C13 N1 177.6(2)
C7 C8 C13 N1 1.9(4)
C11 C12 C13 C8 -0.2(5)
C11 C12 C13 N1 -178.3(3)
C2 N1 C13 C8 1.0(4)
C2 N1 C13 C12 179.1(3)
N4 C3 C14 C15 58.1(3)
C3 C14 C15 O4 65.8(3)
C3 C14 C15 C20 -56.8(3)
O1 C2 C16 C17 47.6(3)
N1 C2 C16 C17 -137.1(2)
O1 C2 C16 C22 -71.8(3)
N1 C2 C16 C22 103.5(3)
O1 C2 C16 C7 165.8(2)
N1 C2 C16 C7 -18.9(3)
C8 C7 C16 C17 140.9(2)
C6 C7 C16 C17 -90.8(2)
C21 C7 C16 C17 19.0(3)
C8 C7 C16 C22 -97.8(3)
C6 C7 C16 C22 30.4(3)
C21 C7 C16 C22 140.2(2)
C8 C7 C16 C2 20.4(3)
C6 C7 C16 C2 148.7(2)
C21 C7 C16 C2 -101.5(2)
C22 C16 C17 C20 -160.0(2)
C2 C16 C17 C20 86.1(3)
C7 C16 C17 C20 -39.3(3)
C18 C19 C20 C17 126.7(3)
C18 C19 C20 C21 13.9(4)
C18 C19 C20 C15 -111.1(3)
C16 C17 C20 C19 -74.6(3)
C16 C17 C20 C21 44.5(3)
C16 C17 C20 C15 166.2(2)
O4 C15 C20 C19 51.8(3)
C14 C15 C20 C19 171.9(3)
O4 C15 C20 C17 171.0(2)
C14 C15 C20 C17 -68.9(3)
O4 C15 C20 C21 -73.0(3)
C14 C15 C20 C21 47.1(3)
C5 N4 C21 C20 -93.2(3)
C3 N4 C21 C20 38.7(3)
C5 N4 C21 C7 23.8(3)
C3 N4 C21 C7 155.7(2)
C19 C20 C21 N4 -159.7(2)
C17 C20 C21 N4 84.4(3)
C15 C20 C21 N4 -37.4(3)
C19 C20 C21 C7 83.7(3)
C17 C20 C21 C7 -32.2(3)
C15 C20 C21 C7 -154.0(2)
C8 C7 C21 N4 121.7(2)
C6 C7 C21 N4 0.6(3)
C16 C7 C21 N4 -115.7(2)
C8 C7 C21 C20 -114.3(2)
C6 C7 C21 C20 124.6(2)
C16 C7 C21 C20 8.3(3)
C23 O2 C22 O3 -1.1(4)
C23 O2 C22 C16 179.8(2)
C17 C16 C22 O3 9.6(4)
C2 C16 C22 O3 126.9(3)
C7 C16 C22 O3 -107.2(3)
C17 C16 C22 O2 -171.3(2)
C2 C16 C22 O2 -54.0(3)
C7 C16 C22 O2 71.9(3)

loop_
_platon_squeeze_void_nr
_platon_squeeze_void_average_x
_platon_squeeze_void_average_y
_platon_squeeze_void_average_z
_platon_squeeze_void_volume
_platon_squeeze_void_count_electrons
_platon_squeeze_void_content
1 0.000 0.000 -0.002 404 53 ' '
